data_7039090
loop_
_publ_author_name
'Peulecke, N.'
'M\"uller, B H'
'Spannenberg, A.'
'H\"ohne, M'
'Rosenthal, U.'
'W\"ohl, A'
'M\"uller, W'
'Alqahtani, A.'
'Al Hazmi, M.'

_publ_section_title
;
 Ligands with an NPNPN-framework and their application in chromium
 catalysed ethene tri-/tetramerization.
;
_journal_issue 21
_journal_name_full 'Dalton transactions (Cambridge, England : 2003)'
_journal_page_first 8869
_journal_page_last 8874
_journal_paper_doi 10.1039/c6dt01109h
_journal_volume 45
_journal_year 2016
_chemical_formula_sum 'C26 H41 N3 P2'
_chemical_formula_weight 457.56
_chemical_name_systematic
; 
 ? 
;
_chemical_properties_physical 'Air-sensitive, Moisture-sensitive'
_space_group_IT_number 14
_symmetry_cell_setting monoclinic
_symmetry_space_group_name_Hall '-P 2yn'
_symmetry_space_group_name_H-M 'P 1 21/n 1'
_atom_sites_solution_hydrogens geom
_atom_sites_solution_primary direct
_atom_sites_solution_secondary difmap
_audit_creation_method SHELXL-97
_audit_update_record
;
2015-06-09 deposited with the CCDC.
2016-04-22 downloaded from the CCDC.
;
_cell_angle_alpha 90.00
_cell_angle_beta 106.706(1)
_cell_angle_gamma 90.00
_cell_formula_units_Z 4
_cell_length_a 10.5529(2)
_cell_length_b 14.8073(3)
_cell_length_c 17.6501(3)
_cell_measurement_reflns_used 9975
_cell_measurement_temperature 150(2)
_cell_measurement_theta_max 28.73
_cell_measurement_theta_min 2.41
_cell_volume 2641.60(9)
_computing_cell_refinement 'SAINT (Bruker, 2009)'
_computing_data_collection 'APEX2 (Bruker, 2011)'
_computing_data_reduction SAINT
_computing_structure_refinement 'SHELXL-97 (Sheldrick, 2008)'
_computing_structure_solution 'SHELXS-97 (Sheldrick, 2008)'
_diffrn_ambient_temperature 150(2)
_diffrn_measured_fraction_theta_full 1.000
_diffrn_measured_fraction_theta_max 1.000
_diffrn_measurement_device_type 'Bruker Kappa APEX II Duo'
_diffrn_measurement_method '\f and \w scans'
_diffrn_radiation_monochromator 'curved graphite'
_diffrn_radiation_source 'fine-focus sealed tube'
_diffrn_radiation_type MoK\a
_diffrn_radiation_wavelength 0.71073
_diffrn_reflns_av_R_equivalents 0.0317
_diffrn_reflns_av_sigmaI/netI 0.0179
_diffrn_reflns_limit_h_max 13
_diffrn_reflns_limit_h_min -13
_diffrn_reflns_limit_k_max 19
_diffrn_reflns_limit_k_min -19
_diffrn_reflns_limit_l_max 23
_diffrn_reflns_limit_l_min -23
_diffrn_reflns_number 45478
_diffrn_reflns_theta_full 28.00
_diffrn_reflns_theta_max 28.00
_diffrn_reflns_theta_min 1.83
_exptl_absorpt_coefficient_mu 0.182
_exptl_absorpt_correction_T_max 0.92
_exptl_absorpt_correction_T_min 0.91
_exptl_absorpt_correction_type multi-scan
_exptl_absorpt_process_details 'SADABS (Bruker, 2008)'
_exptl_crystal_colour colourless
_exptl_crystal_density_diffrn 1.151
_exptl_crystal_density_method 'not measured'
_exptl_crystal_description prism
_exptl_crystal_F_000 992
_exptl_crystal_size_max 0.51
_exptl_crystal_size_mid 0.45
_exptl_crystal_size_min 0.45
_refine_diff_density_max 0.356
_refine_diff_density_min -0.193
_refine_diff_density_rms 0.041
_refine_ls_extinction_method none
_refine_ls_goodness_of_fit_ref 1.054
_refine_ls_hydrogen_treatment constr
_refine_ls_matrix_type full
_refine_ls_number_parameters 286
_refine_ls_number_reflns 6374
_refine_ls_number_restraints 1
_refine_ls_restrained_S_all 1.054
_refine_ls_R_factor_all 0.0402
_refine_ls_R_factor_gt 0.0324
_refine_ls_shift/su_max 0.003
_refine_ls_shift/su_mean 0.000
_refine_ls_structure_factor_coef Fsqd
_refine_ls_weighting_details 'calc w=1/[\s^2^(Fo^2^)+(0.0481P)^2^+0.8713P] where P=(Fo^2^+2Fc^2^)/3'
_refine_ls_weighting_scheme calc
_refine_ls_wR_factor_gt 0.0866
_refine_ls_wR_factor_ref 0.0944
_reflns_number_gt 5481
_reflns_number_total 6374
_reflns_threshold_expression >2sigma(I)
_cod_data_source_file c6dt01109h2.cif
_cod_data_source_block ax0464
_cod_depositor_comments 'Adding full bibliography for 7039084--7039090.cif.'
_cod_original_cell_volume 2641.59(9)
_cod_original_sg_symbol_H-M P2(1)/n
_cod_database_code 7039090

loop_
_symmetry_equiv_pos_as_xyz
'x, y, z'
'-x+1/2, y+1/2, -z+1/2'
'-x, -y, -z'
'x-1/2, -y-1/2, z-1/2'

loop_
_atom_site_label
_atom_site_type_symbol
_atom_site_fract_x
_atom_site_fract_y
_atom_site_fract_z
_atom_site_U_iso_or_equiv
_atom_site_adp_type
_atom_site_occupancy
_atom_site_symmetry_multiplicity
_atom_site_calc_flag
_atom_site_refinement_flags
C1 C 0.66019(13) 0.94704(9) 0.99180(8) 0.0300(3) Uani 1 1 d .
H1A H 0.6923 0.9976 1.0280 0.045 Uiso 1 1 calc R
H1B H 0.5632 0.9470 0.9750 0.045 Uiso 1 1 calc R
H1C H 0.6928 0.9534 0.9454 0.045 Uiso 1 1 calc R
C2 C 0.85266(13) 0.85334(11) 1.06363(9) 0.0359(3) Uani 1 1 d .
H2 H 0.8719 0.7916 1.0872 0.043 Uiso 1 1 calc R
C3 C 0.90709(16) 0.92198(14) 1.12938(10) 0.0493(4) Uani 1 1 d .
H3A H 0.9013 0.9827 1.1066 0.074 Uiso 1 1 calc R
H3B H 0.9997 0.9078 1.1565 0.074 Uiso 1 1 calc R
H3C H 0.8552 0.9196 1.1673 0.074 Uiso 1 1 calc R
C4 C 0.92280(16) 0.86247(15) 0.99961(12) 0.0544(5) Uani 1 1 d .
H4A H 0.8866 0.8182 0.9577 0.082 Uiso 1 1 calc R
H4B H 1.0177 0.8516 1.0227 0.082 Uiso 1 1 calc R
H4C H 0.9091 0.9235 0.9773 0.082 Uiso 1 1 calc R
C5 C 0.48402(12) 0.80945(8) 1.06876(7) 0.0222(2) Uani 1 1 d .
C6 C 0.37414(13) 0.75403(9) 1.06146(7) 0.0272(3) Uani 1 1 d .
H6 H 0.3610 0.7030 1.0275 0.033 Uiso 1 1 calc R
C7 C 0.28377(14) 0.77244(10) 1.10317(8) 0.0357(3) Uani 1 1 d D
H7 H 0.2088 0.7346 1.0970 0.043 Uiso 1 1 calc R
C8 C 0.30308(14) 0.84573(9) 1.15354(8) 0.0393(4) Uani 1 1 d D
H8 H 0.2416 0.8581 1.1824 0.047 Uiso 1 1 calc R
C9 C 0.41140(15) 0.90094(10) 1.16207(8) 0.0365(3) Uani 1 1 d D
H9 H 0.4245 0.9513 1.1968 0.044 Uiso 1 1 calc R
C10 C 0.50177(14) 0.88319(9) 1.11993(7) 0.0284(3) Uani 1 1 d .
H10 H 0.5761 0.9216 1.1261 0.034 Uiso 1 1 calc R
C11 C 0.55200(12) 0.66840(8) 0.89159(7) 0.0220(2) Uani 1 1 d .
H11 H 0.5105 0.6752 0.8333 0.026 Uiso 1 1 calc R
C12 C 0.69930(13) 0.65074(9) 0.90389(9) 0.0306(3) Uani 1 1 d .
H12A H 0.7443 0.6428 0.9610 0.037 Uiso 1 1 calc R
H12B H 0.7396 0.7033 0.8849 0.037 Uiso 1 1 calc R
C13 C 0.71859(16) 0.56595(10) 0.85883(10) 0.0381(3) Uani 1 1 d .
H13A H 0.6797 0.5760 0.8014 0.046 Uiso 1 1 calc R
H13B H 0.8144 0.5544 0.8688 0.046 Uiso 1 1 calc R
C14 C 0.65394(16) 0.48403(9) 0.88407(10) 0.0385(3) Uani 1 1 d .
H14A H 0.6986 0.4703 0.9403 0.046 Uiso 1 1 calc R
H14B H 0.6641 0.4311 0.8521 0.046 Uiso 1 1 calc R
C15 C 0.50779(15) 0.50121(9) 0.87326(8) 0.0313(3) Uani 1 1 d .
H15A H 0.4689 0.4487 0.8931 0.038 Uiso 1 1 calc R
H15B H 0.4614 0.5084 0.8163 0.038 Uiso 1 1 calc R
C16 C 0.48810(13) 0.58622(8) 0.91779(7) 0.0256(2) Uani 1 1 d .
H16A H 0.3923 0.5974 0.9080 0.031 Uiso 1 1 calc R
H16B H 0.5275 0.5768 0.9753 0.031 Uiso 1 1 calc R
C17 C 0.44141(12) 0.85171(8) 0.79177(7) 0.0242(2) Uani 1 1 d .
C18 C 0.57154(14) 0.84976(9) 0.78833(8) 0.0293(3) Uani 1 1 d .
H18 H 0.6396 0.8289 0.8327 0.035 Uiso 1 1 calc R
C19 C 0.60327(16) 0.87791(10) 0.72097(9) 0.0390(3) Uani 1 1 d .
H19 H 0.6924 0.8753 0.7193 0.047 Uiso 1 1 calc R
C20 C 0.50592(18) 0.90964(11) 0.65645(9) 0.0456(4) Uani 1 1 d .
H20 H 0.5276 0.9281 0.6102 0.055 Uiso 1 1 calc R
C21 C 0.37700(18) 0.91442(12) 0.65937(9) 0.0466(4) Uani 1 1 d .
H21 H 0.3099 0.9372 0.6153 0.056 Uiso 1 1 calc R
C22 C 0.34500(15) 0.88604(11) 0.72644(8) 0.0366(3) Uani 1 1 d .
H22 H 0.2559 0.8900 0.7280 0.044 Uiso 1 1 calc R
C23 C 0.23991(14) 0.69866(10) 0.77355(8) 0.0329(3) Uani 1 1 d .
H23A H 0.2338 0.6365 0.7912 0.049 Uiso 1 1 calc R
H23B H 0.3151 0.7038 0.7517 0.049 Uiso 1 1 calc R
H23C H 0.1582 0.7145 0.7327 0.049 Uiso 1 1 calc R
C24 C 0.14257(12) 0.77290(9) 0.86971(8) 0.0276(3) Uani 1 1 d .
H24 H 0.1711 0.8107 0.9187 0.033 Uiso 1 1 calc R
C25 C 0.09129(15) 0.68330(11) 0.89235(10) 0.0393(3) Uani 1 1 d .
H25A H 0.0538 0.6473 0.8446 0.059 Uiso 1 1 calc R
H25B H 0.0228 0.6951 0.9186 0.059 Uiso 1 1 calc R
H25C H 0.1644 0.6501 0.9284 0.059 Uiso 1 1 calc R
C26 C 0.03237(14) 0.82387(11) 0.80994(9) 0.0401(3) Uani 1 1 d .
H26A H 0.0662 0.8820 0.7977 0.060 Uiso 1 1 calc R
H26B H -0.0413 0.8342 0.8324 0.060 Uiso 1 1 calc R
H26C H 0.0014 0.7881 0.7614 0.060 Uiso 1 1 calc R
N1 N 0.70805(10) 0.86242(7) 1.03198(6) 0.0263(2) Uani 1 1 d .
N2 N 0.52336(10) 0.75301(7) 0.92938(6) 0.0202(2) Uani 1 1 d .
N3 N 0.25879(10) 0.75995(7) 0.84054(6) 0.0248(2) Uani 1 1 d .
P1 P 0.61357(3) 0.77022(2) 1.026606(17) 0.02028(8) Uani 1 1 d .
P2 P 0.39449(3) 0.82235(2) 0.881172(17) 0.01901(8) Uani 1 1 d .

loop_
_atom_site_aniso_label
_atom_site_aniso_U_11
_atom_site_aniso_U_22
_atom_site_aniso_U_33
_atom_site_aniso_U_23
_atom_site_aniso_U_13
_atom_site_aniso_U_12
C1 0.0298(6) 0.0226(6) 0.0348(7) 0.0007(5) 0.0047(5) -0.0009(5)
C2 0.0221(6) 0.0376(8) 0.0417(8) -0.0002(6) -0.0008(5) 0.0000(5)
C3 0.0366(8) 0.0686(12) 0.0358(8) -0.0072(8) -0.0008(6) -0.0161(8)
C4 0.0315(8) 0.0719(13) 0.0628(11) -0.0214(10) 0.0185(7) -0.0040(8)
C5 0.0265(6) 0.0223(6) 0.0162(5) 0.0026(4) 0.0036(4) 0.0061(4)
C6 0.0305(6) 0.0284(6) 0.0234(6) 0.0020(5) 0.0088(5) 0.0026(5)
C7 0.0331(7) 0.0443(8) 0.0331(7) 0.0099(6) 0.0149(6) 0.0072(6)
C8 0.0459(8) 0.0483(9) 0.0293(7) 0.0098(6) 0.0196(6) 0.0228(7)
C9 0.0532(9) 0.0337(7) 0.0224(6) 0.0008(5) 0.0108(6) 0.0194(6)
C10 0.0372(7) 0.0250(6) 0.0201(6) 0.0005(5) 0.0038(5) 0.0080(5)
C11 0.0284(6) 0.0172(5) 0.0220(5) -0.0025(4) 0.0100(4) 0.0009(4)
C12 0.0305(7) 0.0236(6) 0.0410(7) -0.0024(5) 0.0156(6) 0.0031(5)
C13 0.0453(8) 0.0267(7) 0.0513(9) -0.0022(6) 0.0283(7) 0.0075(6)
C14 0.0550(9) 0.0208(6) 0.0460(8) -0.0018(6) 0.0247(7) 0.0074(6)
C15 0.0494(8) 0.0188(6) 0.0300(6) -0.0029(5) 0.0180(6) -0.0025(5)
C16 0.0353(6) 0.0197(6) 0.0248(6) -0.0016(5) 0.0132(5) -0.0014(5)
C17 0.0304(6) 0.0211(6) 0.0210(5) -0.0006(4) 0.0074(5) -0.0034(5)
C18 0.0345(7) 0.0239(6) 0.0323(7) 0.0000(5) 0.0137(5) -0.0024(5)
C19 0.0495(9) 0.0338(7) 0.0430(8) -0.0028(6) 0.0281(7) -0.0092(6)
C20 0.0705(11) 0.0424(9) 0.0297(7) -0.0020(6) 0.0236(7) -0.0219(8)
C21 0.0578(10) 0.0507(10) 0.0252(7) 0.0107(7) 0.0022(6) -0.0151(8)
C22 0.0362(7) 0.0428(8) 0.0275(7) 0.0085(6) 0.0039(5) -0.0053(6)
C23 0.0336(7) 0.0361(7) 0.0269(6) -0.0118(6) 0.0055(5) -0.0084(6)
C24 0.0215(6) 0.0337(7) 0.0274(6) -0.0024(5) 0.0067(5) -0.0023(5)
C25 0.0339(7) 0.0423(8) 0.0446(8) 0.0002(7) 0.0160(6) -0.0093(6)
C26 0.0287(7) 0.0476(9) 0.0395(8) -0.0002(7) 0.0023(6) 0.0056(6)
N1 0.0212(5) 0.0230(5) 0.0305(5) 0.0004(4) 0.0008(4) -0.0002(4)
N2 0.0228(5) 0.0177(5) 0.0192(4) -0.0020(4) 0.0048(4) 0.0025(4)
N3 0.0224(5) 0.0291(5) 0.0221(5) -0.0070(4) 0.0051(4) -0.0052(4)
P1 0.02176(15) 0.01820(15) 0.01936(14) 0.00021(11) 0.00349(11) 0.00268(11)
P2 0.01994(14) 0.01852(15) 0.01750(14) -0.00143(10) 0.00366(10) -0.00024(10)

loop_
_atom_type_symbol
_atom_type_description
_atom_type_scat_dispersion_real
_atom_type_scat_dispersion_imag
_atom_type_scat_source
C C 0.0033 0.0016 'International Tables Vol C Tables 4.2.6.8 and 6.1.1.4'
H H 0.0000 0.0000 'International Tables Vol C Tables 4.2.6.8 and 6.1.1.4'
N N 0.0061 0.0033 'International Tables Vol C Tables 4.2.6.8 and 6.1.1.4'
P P 0.1023 0.0942 'International Tables Vol C Tables 4.2.6.8 and 6.1.1.4'

loop_
_geom_angle_atom_site_label_1
_geom_angle_atom_site_label_2
_geom_angle_atom_site_label_3
_geom_angle
N1 C1 H1A 109.5
N1 C1 H1B 109.5
H1A C1 H1B 109.5
N1 C1 H1C 109.5
H1A C1 H1C 109.5
H1B C1 H1C 109.5
N1 C2 C4 112.44(13)
N1 C2 C3 110.51(13)
C4 C2 C3 110.37(13)
N1 C2 H2 107.8
C4 C2 H2 107.8
C3 C2 H2 107.8
C2 C3 H3A 109.5
C2 C3 H3B 109.5
H3A C3 H3B 109.5
C2 C3 H3C 109.5
H3A C3 H3C 109.5
H3B C3 H3C 109.5
C2 C4 H4A 109.5
C2 C4 H4B 109.5
H4A C4 H4B 109.5
C2 C4 H4C 109.5
H4A C4 H4C 109.5
H4B C4 H4C 109.5
C10 C5 C6 118.25(12)
C10 C5 P1 122.35(10)
C6 C5 P1 118.29(9)
C7 C6 C5 120.95(13)
C7 C6 H6 119.5
C5 C6 H6 119.5
C8 C7 C6 119.93(13)
C8 C7 H7 120.0
C6 C7 H7 120.0
C9 C8 C7 120.07(13)
C9 C8 H8 120.0
C7 C8 H8 120.0
C8 C9 C10 120.23(13)
C8 C9 H9 119.9
C10 C9 H9 119.9
C9 C10 C5 120.56(13)
C9 C10 H10 119.7
C5 C10 H10 119.7
N2 C11 C16 111.75(9)
N2 C11 C12 114.14(10)
C16 C11 C12 109.90(10)
N2 C11 H11 106.9
C16 C11 H11 106.9
C12 C11 H11 106.9
C11 C12 C13 110.37(11)
C11 C12 H12A 109.6
C13 C12 H12A 109.6
C11 C12 H12B 109.6
C13 C12 H12B 109.6
H12A C12 H12B 108.1
C14 C13 C12 111.36(12)
C14 C13 H13A 109.4
C12 C13 H13A 109.4
C14 C13 H13B 109.4
C12 C13 H13B 109.4
H13A C13 H13B 108.0
C13 C14 C15 110.76(12)
C13 C14 H14A 109.5
C15 C14 H14A 109.5
C13 C14 H14B 109.5
C15 C14 H14B 109.5
H14A C14 H14B 108.1
C14 C15 C16 110.86(12)
C14 C15 H15A 109.5
C16 C15 H15A 109.5
C14 C15 H15B 109.5
C16 C15 H15B 109.5
H15A C15 H15B 108.1
C11 C16 C15 111.31(10)
C11 C16 H16A 109.4
C15 C16 H16A 109.4
C11 C16 H16B 109.4
C15 C16 H16B 109.4
H16A C16 H16B 108.0
C18 C17 C22 117.74(12)
C18 C17 P2 123.05(10)
C22 C17 P2 118.90(10)
C19 C18 C17 120.98(13)
C19 C18 H18 119.5
C17 C18 H18 119.5
C20 C19 C18 120.25(14)
C20 C19 H19 119.9
C18 C19 H19 119.9
C21 C20 C19 119.73(13)
C21 C20 H20 120.1
C19 C20 H20 120.1
C20 C21 C22 120.12(15)
C20 C21 H21 119.9
C22 C21 H21 119.9
C21 C22 C17 121.13(14)
C21 C22 H22 119.4
C17 C22 H22 119.4
N3 C23 H23A 109.5
N3 C23 H23B 109.5
H23A C23 H23B 109.5
N3 C23 H23C 109.5
H23A C23 H23C 109.5
H23B C23 H23C 109.5
N3 C24 C26 111.61(11)
N3 C24 C25 111.80(11)
C26 C24 C25 110.68(12)
N3 C24 H24 107.5
C26 C24 H24 107.5
C25 C24 H24 107.5
C24 C25 H25A 109.5
C24 C25 H25B 109.5
H25A C25 H25B 109.5
C24 C25 H25C 109.5
H25A C25 H25C 109.5
H25B C25 H25C 109.5
C24 C26 H26A 109.5
C24 C26 H26B 109.5
H26A C26 H26B 109.5
C24 C26 H26C 109.5
H26A C26 H26C 109.5
H26B C26 H26C 109.5
C1 N1 C2 116.08(11)
C1 N1 P1 123.74(8)
C2 N1 P1 118.79(9)
C11 N2 P2 120.87(8)
C11 N2 P1 116.38(8)
P2 N2 P1 122.36(6)
C23 N3 C24 115.54(10)
C23 N3 P2 126.07(9)
C24 N3 P2 118.17(8)
N1 P1 N2 109.00(5)
N1 P1 C5 102.72(6)
N2 P1 C5 100.85(5)
N3 P2 N2 109.76(5)
N3 P2 C17 99.82(5)
N2 P2 C17 101.31(5)

loop_
_geom_bond_atom_site_label_1
_geom_bond_atom_site_label_2
_geom_bond_distance
C1 N1 1.4567(16)
C1 H1A 0.9800
C1 H1B 0.9800
C1 H1C 0.9800
C2 N1 1.4727(16)
C2 C4 1.524(2)
C2 C3 1.525(2)
C2 H2 1.0000
C3 H3A 0.9800
C3 H3B 0.9800
C3 H3C 0.9800
C4 H4A 0.9800
C4 H4B 0.9800
C4 H4C 0.9800
C5 C10 1.3948(17)
C5 C6 1.3960(18)
C5 P1 1.8288(12)
C6 C7 1.3891(18)
C6 H6 0.9500
C7 C8 1.3804(16)
C7 H7 0.9500
C8 C9 1.3780(17)
C8 H8 0.9500
C9 C10 1.3927(19)
C9 H9 0.9500
C10 H10 0.9500
C11 N2 1.4907(14)
C11 C16 1.5260(17)
C11 C12 1.5290(17)
C11 H11 1.0000
C12 C13 1.5308(19)
C12 H12A 0.9900
C12 H12B 0.9900
C13 C14 1.520(2)
C13 H13A 0.9900
C13 H13B 0.9900
C14 C15 1.520(2)
C14 H14A 0.9900
C14 H14B 0.9900
C15 C16 1.5295(17)
C15 H15A 0.9900
C15 H15B 0.9900
C16 H16A 0.9900
C16 H16B 0.9900
C17 C18 1.3921(18)
C17 C22 1.3960(18)
C17 P2 1.8367(12)
C18 C19 1.3886(19)
C18 H18 0.9500
C19 C20 1.379(2)
C19 H19 0.9500
C20 C21 1.378(3)
C20 H20 0.9500
C21 C22 1.386(2)
C21 H21 0.9500
C22 H22 0.9500
C23 N3 1.4582(16)
C23 H23A 0.9800
C23 H23B 0.9800
C23 H23C 0.9800
C24 N3 1.4728(16)
C24 C26 1.5264(19)
C24 C25 1.529(2)
C24 H24 1.0000
C25 H25A 0.9800
C25 H25B 0.9800
C25 H25C 0.9800
C26 H26A 0.9800
C26 H26B 0.9800
C26 H26C 0.9800
N1 P1 1.6770(11)
N2 P2 1.7211(10)
N2 P1 1.7253(10)
N3 P2 1.6817(10)

loop_
_geom_torsion_atom_site_label_1
_geom_torsion_atom_site_label_2
_geom_torsion_atom_site_label_3
_geom_torsion_atom_site_label_4
_geom_torsion
C10 C5 C6 C7 0.87(18)
P1 C5 C6 C7 169.12(10)
C5 C6 C7 C8 -0.9(2)
C6 C7 C8 C9 0.4(2)
C7 C8 C9 C10 0.1(2)
C8 C9 C10 C5 -0.09(19)
C6 C5 C10 C9 -0.38(18)
P1 C5 C10 C9 -168.12(10)
N2 C11 C12 C13 -176.46(11)
C16 C11 C12 C13 57.11(14)
C11 C12 C13 C14 -57.24(17)
C12 C13 C14 C15 56.33(17)
C13 C14 C15 C16 -55.61(16)
N2 C11 C16 C15 175.00(10)
C12 C11 C16 C15 -57.23(14)
C14 C15 C16 C11 56.65(15)
C22 C17 C18 C19 -2.4(2)
P2 C17 C18 C19 -175.96(11)
C17 C18 C19 C20 0.9(2)
C18 C19 C20 C21 0.8(2)
C19 C20 C21 C22 -1.1(3)
C20 C21 C22 C17 -0.4(3)
C18 C17 C22 C21 2.1(2)
P2 C17 C22 C21 175.99(13)
C4 C2 N1 C1 -58.75(17)
C3 C2 N1 C1 65.06(16)
C4 C2 N1 P1 108.27(14)
C3 C2 N1 P1 -127.92(12)
C16 C11 N2 P2 -95.78(11)
C12 C11 N2 P2 138.76(10)
C16 C11 N2 P1 77.31(11)
C12 C11 N2 P1 -48.15(13)
C26 C24 N3 C23 -68.25(15)
C25 C24 N3 C23 56.33(15)
C26 C24 N3 P2 106.70(12)
C25 C24 N3 P2 -128.72(11)
C1 N1 P1 N2 45.32(12)
C2 N1 P1 N2 -120.64(10)
C1 N1 P1 C5 -61.06(11)
C2 N1 P1 C5 132.98(10)
C11 N2 P1 N1 115.98(9)
P2 N2 P1 N1 -71.04(8)
C11 N2 P1 C5 -136.37(8)
P2 N2 P1 C5 36.61(8)
C10 C5 P1 N1 -22.98(11)
C6 C5 P1 N1 169.28(9)
C10 C5 P1 N2 -135.51(10)
C6 C5 P1 N2 56.75(10)
C23 N3 P2 N2 -69.60(12)
C24 N3 P2 N2 116.04(10)
C23 N3 P2 C17 36.28(12)
C24 N3 P2 C17 -138.08(10)
C11 N2 P2 N3 45.25(10)
P1 N2 P2 N3 -127.42(7)
C11 N2 P2 C17 -59.62(10)
P1 N2 P2 C17 127.71(7)
C18 C17 P2 N3 -137.28(11)
C22 C17 P2 N3 49.19(12)
C18 C17 P2 N2 -24.67(12)
C22 C17 P2 N2 161.81(11)
